data_4335105
loop_
_publ_author_name
'Ludger S\"oncksen'
'Christian Gradert'
'Jan Krahmer'
'Christian N\"ather'
'Felix Tuczek'

_publ_section_title
;
 Bonding and Activation of N2 in Mo(0) Complexes Supported by Hybrid
 Tripod Ligands with Mixed Dialkylphosphine/Diarylphosphine Donor Groups:
 Interplay of Steric and Electronic Factors
;
_journal_name_full 'Inorganic Chemistry'
_journal_page_first 6576
_journal_page_last 6589
_journal_paper_doi 10.1021/ic400582v
_journal_volume 52
_journal_year 2013
_chemical_formula_sum 'C60 H65 Mo P5'
_chemical_formula_weight 1036.91
_chemical_name_systematic
; 
 ? 
;
_space_group_IT_number 14
_symmetry_cell_setting monoclinic
_symmetry_space_group_name_Hall '-P 2ybc'
_symmetry_space_group_name_H-M 'P 1 21/c 1'
_atom_sites_solution_hydrogens geom
_atom_sites_solution_primary direct
_atom_sites_solution_secondary difmap
_audit_creation_method SHELXL-97
_cell_angle_alpha 90.00
_cell_angle_beta 95.107(7)
_cell_angle_gamma 90.00
_cell_formula_units_Z 4
_cell_length_a 12.3476(7)
_cell_length_b 25.3230(19)
_cell_length_c 18.3494(12)
_cell_measurement_temperature 200(2)
_cell_measurement_theta_max 27
_cell_measurement_theta_min 2.31
_cell_volume 5714.7(7)
_computing_cell_refinement 'STOE IPDS-1 program package'
_computing_data_collection 'STOE IPDS-1 program package'
_computing_data_reduction 'STOE IPDS-1 program package'
_computing_structure_refinement 'SHELXL-97 (Sheldrick, 2008)'
_computing_structure_solution 'SHELXS-97 (Sheldrick, 2008)'
_diffrn_ambient_temperature 200(2)
_diffrn_measured_fraction_theta_full 0.971
_diffrn_measured_fraction_theta_max 0.971
_diffrn_measurement_device_type 'STOE IPDS-1'
_diffrn_measurement_method 'Phi scan'
_diffrn_radiation_monochromator graphite
_diffrn_radiation_source 'fine-focus sealed tube'
_diffrn_radiation_type MoK\a
_diffrn_radiation_wavelength 0.71073
_diffrn_reflns_av_R_equivalents 0.0612
_diffrn_reflns_av_sigmaI/netI 0.0391
_diffrn_reflns_limit_h_max 15
_diffrn_reflns_limit_h_min -14
_diffrn_reflns_limit_k_max 32
_diffrn_reflns_limit_k_min -32
_diffrn_reflns_limit_l_max 23
_diffrn_reflns_limit_l_min -23
_diffrn_reflns_number 59603
_diffrn_reflns_theta_full 27.00
_diffrn_reflns_theta_max 27.00
_diffrn_reflns_theta_min 2.31
_diffrn_standards_decay_% 0
_diffrn_standards_interval_time 0
_diffrn_standards_number 0
_exptl_absorpt_coefficient_mu 0.405
_exptl_absorpt_correction_type none
_exptl_crystal_colour red
_exptl_crystal_density_diffrn 1.205
_exptl_crystal_description block
_exptl_crystal_F_000 2168
_exptl_crystal_size_max 0.2
_exptl_crystal_size_mid 0.1
_exptl_crystal_size_min 0.1
_platon_squeeze_void_count_electrons
;
         1     0.279     0.234     0.103     229.2       9.3
         2     0.279     0.266     0.604     225.3      11.0
         3     0.721     0.734     0.396     228.9      10.1
         4     0.721     0.766     0.896     225.6      10.1
;
_platon_squeeze_void_volume 910.7
_refine_diff_density_max 1.388
_refine_diff_density_min -0.746
_refine_diff_density_rms 0.114
_refine_ls_extinction_coef 0.0065(4)
_refine_ls_extinction_expression Fc^*^=kFc[1+0.001xFc^2^\l^3^/sin(2\q)]^-1/4^
_refine_ls_extinction_method SHELXL
_refine_ls_goodness_of_fit_ref 1.252
_refine_ls_hydrogen_treatment constr
_refine_ls_matrix_type full
_refine_ls_number_parameters 596
_refine_ls_number_reflns 12112
_refine_ls_number_restraints 0
_refine_ls_restrained_S_all 1.252
_refine_ls_R_factor_all 0.0916
_refine_ls_R_factor_gt 0.0819
_refine_ls_shift/su_max 0.000
_refine_ls_shift/su_mean 0.000
_refine_ls_structure_factor_coef Fsqd
_refine_ls_weighting_details 'calc w=1/[\s^2^(Fo^2^)+(0.0099P)^2^+42.7041P] where P=(Fo^2^+2Fc^2^)/3'
_refine_ls_weighting_scheme calc
_refine_ls_wR_factor_gt 0.1801
_refine_ls_wR_factor_ref 0.1838
_reflns_number_gt 10505
_reflns_number_total 12112
_reflns_threshold_expression >2sigma(I)
_cod_data_source_file ic400582v_si_003.cif
_cod_data_source_block felix98
_cod_database_code 4335105

loop_
_symmetry_equiv_pos_as_xyz
'x, y, z'
'-x, y+1/2, -z+1/2'
'-x, -y, -z'
'x, -y-1/2, z-1/2'

loop_
_atom_site_label
_atom_site_type_symbol
_atom_site_fract_x
_atom_site_fract_y
_atom_site_fract_z
_atom_site_U_iso_or_equiv
_atom_site_adp_type
_atom_site_occupancy
_atom_site_symmetry_multiplicity
_atom_site_calc_flag
_atom_site_refinement_flags
Mo1 Mo 0.24346(4) 0.569854(18) 0.25926(2) 0.01947(14) Uani 1 1 d .
P1 P 0.21745(13) 0.56893(6) 0.39449(7) 0.0260(3) Uani 1 1 d .
P2 P 0.42085(13) 0.53142(6) 0.29979(7) 0.0235(3) Uani 1 1 d .
P3 P 0.33007(13) 0.65330(6) 0.28552(7) 0.0235(3) Uani 1 1 d .
C1 C 0.4390(5) 0.6081(2) 0.4173(3) 0.0304(13) Uani 1 1 d .
C2 C 0.3239(5) 0.6097(3) 0.4452(3) 0.0317(14) Uani 1 1 d .
H2A H 0.2989 0.6469 0.4440 0.038 Uiso 1 1 calc R
H2B H 0.3304 0.5983 0.4970 0.038 Uiso 1 1 calc R
C3 C 0.4698(5) 0.5518(2) 0.3944(3) 0.0278(13) Uani 1 1 d .
H3A H 0.4410 0.5265 0.4290 0.033 Uiso 1 1 calc R
H3B H 0.5501 0.5488 0.3999 0.033 Uiso 1 1 calc R
C4 C 0.4485(5) 0.6500(2) 0.3560(3) 0.0314(14) Uani 1 1 d .
H4A H 0.5146 0.6423 0.3311 0.038 Uiso 1 1 calc R
H4B H 0.4585 0.6852 0.3791 0.038 Uiso 1 1 calc R
C5 C 0.5205(6) 0.6236(3) 0.4821(3) 0.0394(16) Uani 1 1 d .
H5A H 0.5033 0.6590 0.4992 0.059 Uiso 1 1 calc R
H5B H 0.5944 0.6233 0.4665 0.059 Uiso 1 1 calc R
H5C H 0.5159 0.5982 0.5221 0.059 Uiso 1 1 calc R
C6 C 0.0950(7) 0.6058(3) 0.4206(4) 0.0482(19) Uani 1 1 d .
H6 H 0.1028 0.6409 0.3964 0.058 Uiso 1 1 calc R
C7 C 0.0885(8) 0.6207(4) 0.4986(5) 0.069(3) Uani 1 1 d .
H7A H 0.1594 0.6338 0.5192 0.103 Uiso 1 1 calc R
H7B H 0.0681 0.5897 0.5262 0.103 Uiso 1 1 calc R
H7C H 0.0337 0.6484 0.5017 0.103 Uiso 1 1 calc R
C8 C -0.0137(6) 0.5858(3) 0.3843(4) 0.0474(18) Uani 1 1 d .
H8A H -0.0063 0.5781 0.3326 0.071 Uiso 1 1 calc R
H8B H -0.0696 0.6128 0.3880 0.071 Uiso 1 1 calc R
H8C H -0.0347 0.5535 0.4090 0.071 Uiso 1 1 calc R
C9 C 0.2261(6) 0.5052(2) 0.4480(3) 0.0309(13) Uani 1 1 d .
H9 H 0.2875 0.4850 0.4292 0.037 Uiso 1 1 calc R
C10 C 0.2512(7) 0.5072(3) 0.5309(3) 0.0474(19) Uani 1 1 d .
H10A H 0.3153 0.5295 0.5430 0.071 Uiso 1 1 calc R
H10B H 0.2656 0.4715 0.5497 0.071 Uiso 1 1 calc R
H10C H 0.1888 0.5221 0.5533 0.071 Uiso 1 1 calc R
C11 C 0.1247(6) 0.4712(3) 0.4295(4) 0.0456(18) Uani 1 1 d .
H11A H 0.1092 0.4692 0.3762 0.068 Uiso 1 1 calc R
H11B H 0.0626 0.4872 0.4510 0.068 Uiso 1 1 calc R
H11C H 0.1374 0.4356 0.4494 0.068 Uiso 1 1 calc R
C21 C 0.4461(5) 0.4590(2) 0.3083(3) 0.0278(13) Uani 1 1 d .
C22 C 0.3589(6) 0.4258(2) 0.3177(3) 0.0335(14) Uani 1 1 d .
H22 H 0.2886 0.4404 0.3209 0.040 Uiso 1 1 calc R
C23 C 0.3735(7) 0.3713(3) 0.3226(4) 0.0440(18) Uani 1 1 d .
H23 H 0.3132 0.3492 0.3296 0.053 Uiso 1 1 calc R
C24 C 0.4755(7) 0.3491(3) 0.3172(4) 0.054(2) Uani 1 1 d .
H24 H 0.4849 0.3119 0.3198 0.065 Uiso 1 1 calc R
C25 C 0.5622(7) 0.3815(3) 0.3082(5) 0.057(2) Uani 1 1 d .
H25 H 0.6322 0.3667 0.3050 0.069 Uiso 1 1 calc R
C26 C 0.5481(6) 0.4365(3) 0.3037(4) 0.0441(17) Uani 1 1 d .
H26 H 0.6088 0.4586 0.2975 0.053 Uiso 1 1 calc R
C31 C 0.5379(5) 0.5494(2) 0.2487(3) 0.0281(13) Uani 1 1 d .
C32 C 0.5294(5) 0.5429(2) 0.1719(3) 0.0287(13) Uani 1 1 d .
H32 H 0.4629 0.5304 0.1481 0.034 Uiso 1 1 calc R
C33 C 0.6135(6) 0.5539(3) 0.1306(4) 0.0382(15) Uani 1 1 d .
H33 H 0.6043 0.5492 0.0791 0.046 Uiso 1 1 calc R
C34 C 0.7133(6) 0.5723(3) 0.1637(4) 0.0414(16) Uani 1 1 d .
H34 H 0.7711 0.5810 0.1350 0.050 Uiso 1 1 calc R
C35 C 0.7258(6) 0.5775(3) 0.2395(4) 0.0411(16) Uani 1 1 d .
H35 H 0.7932 0.5890 0.2631 0.049 Uiso 1 1 calc R
C36 C 0.6407(5) 0.5658(3) 0.2800(3) 0.0364(15) Uani 1 1 d .
H36 H 0.6517 0.5690 0.3317 0.044 Uiso 1 1 calc R
C41 C 0.3900(6) 0.6878(2) 0.2089(3) 0.0304(14) Uani 1 1 d .
C42 C 0.4946(6) 0.6785(2) 0.1891(3) 0.0351(14) Uani 1 1 d .
H42 H 0.5433 0.6580 0.2205 0.042 Uiso 1 1 calc R
C43 C 0.5298(7) 0.6984(3) 0.1244(4) 0.0421(17) Uani 1 1 d .
H43 H 0.6014 0.6911 0.1119 0.051 Uiso 1 1 calc R
C44 C 0.4598(8) 0.7289(3) 0.0783(4) 0.051(2) Uani 1 1 d .
H44 H 0.4825 0.7421 0.0336 0.061 Uiso 1 1 calc R
C45 C 0.3564(7) 0.7400(3) 0.0982(4) 0.0438(18) Uani 1 1 d .
H45 H 0.3086 0.7616 0.0675 0.053 Uiso 1 1 calc R
C46 C 0.3227(6) 0.7198(2) 0.1627(3) 0.0350(15) Uani 1 1 d .
H46 H 0.2518 0.7280 0.1757 0.042 Uiso 1 1 calc R
C51 C 0.2538(6) 0.7109(2) 0.3183(3) 0.0325(14) Uani 1 1 d .
C52 C 0.3018(8) 0.7542(3) 0.3550(5) 0.064(3) Uani 1 1 d .
H52 H 0.3785 0.7550 0.3653 0.077 Uiso 1 1 calc R
C53 C 0.2402(10) 0.7961(4) 0.3767(6) 0.088(4) Uani 1 1 d .
H53 H 0.2750 0.8250 0.4020 0.105 Uiso 1 1 calc R
C54 C 0.1299(9) 0.7962(3) 0.3620(4) 0.064(3) Uani 1 1 d .
H54 H 0.0880 0.8249 0.3774 0.077 Uiso 1 1 calc R
C55 C 0.0801(8) 0.7545(3) 0.3248(4) 0.052(2) Uani 1 1 d .
H55 H 0.0036 0.7548 0.3131 0.062 Uiso 1 1 calc R
C56 C 0.1417(6) 0.7118(3) 0.3042(3) 0.0353(15) Uani 1 1 d .
H56 H 0.1060 0.6827 0.2800 0.042 Uiso 1 1 calc R
P4 P 0.14764(12) 0.58988(5) 0.14307(7) 0.0211(3) Uani 1 1 d .
P5 P 0.13619(12) 0.49441(5) 0.20561(7) 0.0218(3) Uani 1 1 d .
C60 C 0.0472(5) 0.5361(2) 0.1418(3) 0.0248(12) Uani 1 1 d .
H60A H 0.0317 0.5200 0.0929 0.030 Uiso 1 1 calc R
H60B H -0.0212 0.5467 0.1621 0.030 Uiso 1 1 calc R
C61 C 0.0618(5) 0.6486(2) 0.1192(3) 0.0291(13) Uani 1 1 d .
C62 C -0.0261(6) 0.6599(3) 0.1577(3) 0.0372(15) Uani 1 1 d .
H62 H -0.0421 0.6370 0.1962 0.045 Uiso 1 1 calc R
C63 C -0.0926(7) 0.7038(3) 0.1421(4) 0.0477(19) Uani 1 1 d .
H63 H -0.1536 0.7103 0.1689 0.057 Uiso 1 1 calc R
C64 C -0.0678(7) 0.7375(3) 0.0871(4) 0.051(2) Uani 1 1 d .
H64 H -0.1117 0.7678 0.0761 0.062 Uiso 1 1 calc R
C65 C 0.0199(7) 0.7277(3) 0.0479(4) 0.050(2) Uani 1 1 d .
H65 H 0.0366 0.7512 0.0102 0.060 Uiso 1 1 calc R
C66 C 0.0842(6) 0.6834(2) 0.0635(3) 0.0363(15) Uani 1 1 d .
H66 H 0.1442 0.6766 0.0358 0.044 Uiso 1 1 calc R
C71 C 0.2128(5) 0.5809(2) 0.0575(3) 0.0250(12) Uani 1 1 d .
C72 C 0.3168(5) 0.5993(2) 0.0539(3) 0.0301(13) Uani 1 1 d .
H72 H 0.3540 0.6153 0.0957 0.036 Uiso 1 1 calc R
C73 C 0.3679(6) 0.5948(3) -0.0099(3) 0.0372(15) Uani 1 1 d .
H73 H 0.4389 0.6089 -0.0117 0.045 Uiso 1 1 calc R
C74 C 0.3174(7) 0.5702(3) -0.0710(3) 0.0456(18) Uani 1 1 d .
H74 H 0.3540 0.5657 -0.1140 0.055 Uiso 1 1 calc R
C75 C 0.2127(7) 0.5522(3) -0.0680(4) 0.050(2) Uani 1 1 d .
H75 H 0.1758 0.5361 -0.1099 0.060 Uiso 1 1 calc R
C76 C 0.1610(6) 0.5572(3) -0.0050(3) 0.0388(16) Uani 1 1 d .
H76 H 0.0889 0.5443 -0.0040 0.047 Uiso 1 1 calc R
C81 C 0.1912(5) 0.4495(2) 0.1383(3) 0.0244(12) Uani 1 1 d .
C82 C 0.3022(6) 0.4474(3) 0.1324(3) 0.0342(14) Uani 1 1 d .
H82 H 0.3500 0.4674 0.1651 0.041 Uiso 1 1 calc R
C83 C 0.3444(7) 0.4166(3) 0.0795(4) 0.0494(19) Uani 1 1 d .
H83 H 0.4207 0.4152 0.0764 0.059 Uiso 1 1 calc R
C84 C 0.2745(7) 0.3874(3) 0.0308(4) 0.0468(19) Uani 1 1 d .
H84 H 0.3032 0.3665 -0.0059 0.056 Uiso 1 1 calc R
C85 C 0.1648(6) 0.3890(3) 0.0358(3) 0.0403(16) Uani 1 1 d .
H85 H 0.1177 0.3693 0.0023 0.048 Uiso 1 1 calc R
C86 C 0.1214(6) 0.4190(2) 0.0896(3) 0.0337(14) Uani 1 1 d .
H86 H 0.0452 0.4191 0.0935 0.040 Uiso 1 1 calc R
C91 C 0.0404(5) 0.4475(2) 0.2428(3) 0.0243(12) Uani 1 1 d .
C92 C 0.0742(6) 0.3955(2) 0.2592(3) 0.0362(15) Uani 1 1 d .
H92 H 0.1438 0.3838 0.2476 0.043 Uiso 1 1 calc R
C93 C 0.0052(7) 0.3610(3) 0.2926(4) 0.0473(19) Uani 1 1 d .
H93 H 0.0286 0.3260 0.3044 0.057 Uiso 1 1 calc R
C94 C -0.0962(8) 0.3774(4) 0.3085(4) 0.057(2) Uani 1 1 d .
H94 H -0.1430 0.3535 0.3304 0.068 Uiso 1 1 calc R
C95 C -0.1304(7) 0.4285(4) 0.2927(4) 0.0495(19) Uani 1 1 d .
H95 H -0.2006 0.4396 0.3036 0.059 Uiso 1 1 calc R
C96 C -0.0618(6) 0.4635(3) 0.2608(3) 0.0344(14) Uani 1 1 d .
H96 H -0.0849 0.4988 0.2512 0.041 Uiso 1 1 calc R

loop_
_atom_site_aniso_label
_atom_site_aniso_U_11
_atom_site_aniso_U_22
_atom_site_aniso_U_33
_atom_site_aniso_U_23
_atom_site_aniso_U_13
_atom_site_aniso_U_12
Mo1 0.0272(3) 0.0177(2) 0.0123(2) -0.00139(16) -0.00512(16) -0.00111(19)
P1 0.0345(9) 0.0285(7) 0.0140(6) -0.0019(5) -0.0038(5) -0.0007(6)
P2 0.0284(8) 0.0237(7) 0.0168(6) -0.0001(5) -0.0072(5) -0.0002(6)
P3 0.0302(8) 0.0203(7) 0.0186(6) -0.0039(5) -0.0054(5) -0.0027(6)
C1 0.036(4) 0.031(3) 0.022(3) -0.005(2) -0.012(2) -0.004(3)
C2 0.043(4) 0.036(3) 0.014(2) -0.006(2) -0.006(2) 0.001(3)
C3 0.031(3) 0.032(3) 0.019(3) 0.002(2) -0.008(2) -0.005(2)
C4 0.039(4) 0.029(3) 0.024(3) -0.005(2) -0.011(2) -0.004(3)
C5 0.043(4) 0.045(4) 0.027(3) -0.005(3) -0.015(3) -0.006(3)
C6 0.051(5) 0.058(5) 0.034(4) -0.015(3) -0.004(3) 0.013(4)
C7 0.061(6) 0.092(7) 0.052(5) -0.034(5) 0.002(4) -0.003(5)
C8 0.044(5) 0.065(5) 0.033(3) -0.003(3) 0.003(3) 0.006(4)
C9 0.042(4) 0.032(3) 0.017(2) 0.002(2) -0.004(2) -0.001(3)
C10 0.068(5) 0.049(4) 0.023(3) 0.007(3) -0.008(3) -0.002(4)
C11 0.057(5) 0.050(4) 0.028(3) 0.011(3) -0.006(3) -0.019(4)
C21 0.034(4) 0.023(3) 0.024(3) 0.000(2) -0.009(2) 0.005(2)
C22 0.041(4) 0.029(3) 0.029(3) 0.001(2) -0.007(3) -0.003(3)
C23 0.058(5) 0.027(3) 0.044(4) 0.011(3) -0.014(3) -0.007(3)
C24 0.069(6) 0.027(3) 0.061(5) 0.007(3) -0.026(4) 0.006(4)
C25 0.040(5) 0.037(4) 0.093(7) 0.009(4) -0.005(4) 0.014(3)
C26 0.033(4) 0.031(3) 0.067(5) 0.008(3) -0.003(3) 0.002(3)
C31 0.029(3) 0.029(3) 0.024(3) 0.008(2) -0.008(2) -0.007(2)
C32 0.028(3) 0.027(3) 0.030(3) -0.006(2) -0.003(2) -0.002(2)
C33 0.045(4) 0.037(4) 0.032(3) -0.001(3) 0.000(3) 0.004(3)
C34 0.035(4) 0.041(4) 0.049(4) 0.006(3) 0.009(3) 0.002(3)
C35 0.030(4) 0.039(4) 0.052(4) 0.000(3) -0.008(3) -0.006(3)
C36 0.036(4) 0.039(4) 0.032(3) 0.003(3) -0.011(3) -0.001(3)
C41 0.046(4) 0.018(3) 0.025(3) -0.006(2) -0.008(3) -0.005(2)
C42 0.047(4) 0.026(3) 0.032(3) -0.002(2) 0.002(3) -0.004(3)
C43 0.051(5) 0.034(4) 0.042(4) -0.001(3) 0.012(3) -0.009(3)
C44 0.091(7) 0.030(4) 0.031(3) 0.006(3) 0.004(4) -0.021(4)
C45 0.061(5) 0.035(4) 0.033(3) 0.009(3) -0.010(3) -0.009(3)
C46 0.042(4) 0.031(3) 0.030(3) 0.005(2) -0.006(3) -0.011(3)
C51 0.047(4) 0.024(3) 0.026(3) -0.004(2) -0.005(3) 0.000(3)
C52 0.060(6) 0.044(4) 0.083(6) -0.034(4) -0.026(5) 0.008(4)
C53 0.104(9) 0.050(5) 0.102(8) -0.051(5) -0.038(7) 0.020(5)
C54 0.093(7) 0.046(5) 0.050(5) -0.019(4) -0.007(5) 0.033(5)
C55 0.066(6) 0.045(4) 0.043(4) 0.003(3) -0.003(4) 0.020(4)
C56 0.048(4) 0.028(3) 0.029(3) 0.000(2) -0.001(3) 0.009(3)
P4 0.0289(8) 0.0197(6) 0.0132(6) -0.0011(5) -0.0058(5) -0.0002(5)
P5 0.0285(8) 0.0196(7) 0.0162(6) -0.0018(5) -0.0048(5) -0.0019(6)
C60 0.027(3) 0.024(3) 0.021(3) 0.001(2) -0.007(2) 0.001(2)
C61 0.044(4) 0.019(3) 0.021(3) -0.002(2) -0.014(2) 0.002(2)
C62 0.044(4) 0.039(4) 0.026(3) -0.007(3) -0.008(3) 0.009(3)
C63 0.053(5) 0.047(4) 0.040(4) -0.012(3) -0.009(3) 0.018(4)
C64 0.069(6) 0.031(4) 0.050(4) -0.007(3) -0.016(4) 0.022(4)
C65 0.071(6) 0.027(3) 0.048(4) 0.009(3) -0.017(4) 0.006(3)
C66 0.049(4) 0.023(3) 0.036(3) 0.003(2) -0.007(3) 0.001(3)
C71 0.036(3) 0.021(3) 0.017(2) 0.0001(19) -0.005(2) 0.005(2)
C72 0.041(4) 0.034(3) 0.015(2) -0.002(2) 0.004(2) 0.000(3)
C73 0.038(4) 0.041(4) 0.033(3) 0.001(3) 0.005(3) 0.004(3)
C74 0.072(5) 0.045(4) 0.021(3) -0.001(3) 0.012(3) 0.010(4)
C75 0.067(6) 0.062(5) 0.021(3) -0.014(3) 0.000(3) -0.006(4)
C76 0.047(4) 0.043(4) 0.025(3) -0.004(3) -0.006(3) -0.008(3)
C81 0.035(3) 0.021(3) 0.016(2) -0.002(2) -0.004(2) -0.003(2)
C82 0.041(4) 0.035(3) 0.027(3) -0.006(2) 0.002(3) -0.007(3)
C83 0.054(5) 0.049(4) 0.046(4) -0.018(3) 0.015(3) -0.003(4)
C84 0.067(6) 0.047(4) 0.029(3) -0.015(3) 0.016(3) -0.005(4)
C85 0.057(5) 0.036(4) 0.027(3) -0.016(3) 0.001(3) -0.004(3)
C86 0.041(4) 0.028(3) 0.029(3) -0.007(2) -0.010(3) 0.001(3)
C91 0.034(3) 0.024(3) 0.014(2) -0.0026(19) -0.002(2) -0.006(2)
C92 0.049(4) 0.028(3) 0.030(3) 0.000(2) -0.008(3) -0.006(3)
C93 0.072(6) 0.033(4) 0.036(4) 0.009(3) -0.001(4) -0.014(4)
C94 0.076(6) 0.063(5) 0.032(4) 0.004(3) 0.008(4) -0.034(5)
C95 0.044(4) 0.072(5) 0.033(3) -0.001(4) 0.004(3) -0.017(4)
C96 0.039(4) 0.039(4) 0.025(3) -0.001(2) -0.001(3) -0.003(3)

loop_
_atom_type_symbol
_atom_type_description
_atom_type_scat_dispersion_real
_atom_type_scat_dispersion_imag
_atom_type_scat_source
C C 0.0033 0.0016 'International Tables Vol C Tables 4.2.6.8 and 6.1.1.4'
H H 0.0000 0.0000 'International Tables Vol C Tables 4.2.6.8 and 6.1.1.4'
P P 0.1023 0.0942 'International Tables Vol C Tables 4.2.6.8 and 6.1.1.4'
Mo Mo -1.6832 0.6857 'International Tables Vol C Tables 4.2.6.8 and 6.1.1.4'

loop_
_geom_angle_atom_site_label_1
_geom_angle_atom_site_label_2
_geom_angle_atom_site_label_3
_geom_angle
P3 Mo1 P4 99.68(5)
P3 Mo1 P2 85.32(5)
P4 Mo1 P2 135.27(5)
P3 Mo1 P5 166.48(5)
P4 Mo1 P5 66.80(5)
P2 Mo1 P5 104.24(5)
P3 Mo1 P1 84.51(5)
P4 Mo1 P1 141.08(6)
P2 Mo1 P1 83.50(5)
P5 Mo1 P1 105.81(5)
C2 P1 C6 98.4(3)
C2 P1 C9 102.2(3)
C6 P1 C9 107.7(4)
C2 P1 Mo1 109.9(2)
C6 P1 Mo1 114.9(2)
C9 P1 Mo1 120.75(19)
C31 P2 C3 101.6(3)
C31 P2 C21 98.8(3)
C3 P2 C21 99.1(3)
C31 P2 Mo1 117.77(18)
C3 P2 Mo1 112.4(2)
C21 P2 Mo1 123.7(2)
C41 P3 C51 97.0(3)
C41 P3 C4 101.8(3)
C51 P3 C4 101.4(3)
C41 P3 Mo1 117.48(17)
C51 P3 Mo1 121.7(2)
C4 P3 Mo1 114.1(2)
C5 C1 C3 106.5(5)
C5 C1 C2 107.0(5)
C3 C1 C2 111.7(5)
C5 C1 C4 107.4(5)
C3 C1 C4 113.3(5)
C2 C1 C4 110.5(5)
C1 C2 P1 116.6(4)
C1 C3 P2 116.3(4)
C1 C4 P3 115.2(4)
C7 C6 C8 112.5(7)
C7 C6 P1 119.0(6)
C8 C6 P1 114.8(5)
C10 C9 C11 109.2(5)
C10 C9 P1 119.1(5)
C11 C9 P1 110.9(4)
C22 C21 C26 118.4(6)
C22 C21 P2 118.7(5)
C26 C21 P2 122.9(5)
C21 C22 C23 120.7(7)
C24 C23 C22 120.5(7)
C25 C24 C23 119.3(7)
C24 C25 C26 120.4(7)
C21 C26 C25 120.7(7)
C36 C31 C32 115.1(6)
C36 C31 P2 125.6(5)
C32 C31 P2 119.1(4)
C33 C32 C31 122.5(6)
C32 C33 C34 120.5(6)
C35 C34 C33 118.6(6)
C36 C35 C34 119.9(6)
C35 C36 C31 123.3(6)
C42 C41 C46 117.2(6)
C42 C41 P3 123.8(5)
C46 C41 P3 118.4(5)
C41 C42 C43 121.8(7)
C44 C43 C42 119.7(7)
C45 C44 C43 119.3(7)
C46 C45 C44 120.2(7)
C45 C46 C41 121.7(7)
C56 C51 C52 116.9(7)
C56 C51 P3 118.5(5)
C52 C51 P3 124.6(6)
C53 C52 C51 121.4(9)
C54 C53 C52 120.7(8)
C53 C54 C55 119.4(8)
C54 C55 C56 120.1(8)
C51 C56 C55 121.5(7)
C60 P4 C71 104.1(3)
C60 P4 C61 102.7(3)
C71 P4 C61 100.4(3)
C60 P4 Mo1 97.65(17)
C71 P4 Mo1 120.91(19)
C61 P4 Mo1 127.25(17)
C60 P4 P5 43.80(17)
C71 P4 P5 107.28(18)
C61 P4 P5 140.5(2)
Mo1 P4 P5 58.02(4)
C91 P5 C81 97.8(3)
C91 P5 C60 103.6(3)
C81 P5 C60 99.2(2)
C91 P5 Mo1 133.27(17)
C81 P5 Mo1 121.6(2)
C60 P5 Mo1 94.41(18)
C91 P5 P4 142.7(2)
C81 P5 P4 103.39(18)
C60 P5 P4 43.18(18)
Mo1 P5 P4 55.18(4)
P4 C60 P5 93.0(3)
C62 C61 C66 117.6(6)
C62 C61 P4 120.3(5)
C66 C61 P4 122.2(5)
C61 C62 C63 122.4(7)
C64 C63 C62 118.6(8)
C65 C64 C63 120.5(7)
C64 C65 C66 120.1(7)
C65 C66 C61 120.8(7)
C72 C71 C76 117.9(6)
C72 C71 P4 118.7(4)
C76 C71 P4 123.4(5)
C71 C72 C73 120.8(6)
C74 C73 C72 121.1(7)
C75 C74 C73 118.2(6)
C76 C75 C74 120.8(6)
C75 C76 C71 121.0(7)
C82 C81 C86 118.7(6)
C82 C81 P5 120.0(4)
C86 C81 P5 121.2(5)
C83 C82 C81 120.9(6)
C82 C83 C84 119.8(8)
C85 C84 C83 120.1(6)
C84 C85 C86 120.7(6)
C85 C86 C81 119.7(7)
C96 C91 C92 118.6(6)
C96 C91 P5 121.6(5)
C92 C91 P5 119.6(5)
C93 C92 C91 119.9(7)
C94 C93 C92 120.4(7)
C93 C94 C95 120.2(7)
C94 C95 C96 119.9(8)
C95 C96 C91 120.9(7)

loop_
_geom_bond_atom_site_label_1
_geom_bond_atom_site_label_2
_geom_bond_distance
Mo1 P3 2.3979(15)
Mo1 P4 2.3986(13)
Mo1 P2 2.4511(16)
Mo1 P5 2.4782(14)
Mo1 P1 2.5304(14)
P1 C2 1.856(6)
P1 C6 1.876(8)
P1 C9 1.888(6)
P2 C31 1.848(6)
P2 C3 1.860(5)
P2 C21 1.863(6)
P3 C41 1.864(7)
P3 C51 1.865(6)
P3 C4 1.866(6)
C1 C5 1.540(7)
C1 C3 1.543(8)
C1 C2 1.553(9)
C1 C4 1.559(8)
C6 C7 1.489(10)
C6 C8 1.530(10)
C9 C10 1.527(8)
C9 C11 1.531(9)
C21 C22 1.389(9)
C21 C26 1.392(9)
C22 C23 1.394(9)
C23 C24 1.391(12)
C24 C25 1.370(12)
C25 C26 1.406(10)
C31 C36 1.410(8)
C31 C32 1.412(8)
C32 C33 1.368(9)
C33 C34 1.403(10)
C34 C35 1.392(10)
C35 C36 1.372(10)
C41 C42 1.392(10)
C41 C46 1.394(9)
C42 C43 1.394(9)
C43 C44 1.389(11)
C44 C45 1.387(12)
C45 C46 1.387(9)
C51 C56 1.386(10)
C51 C52 1.389(9)
C52 C53 1.384(12)
C53 C54 1.364(14)
C54 C55 1.373(12)
C55 C56 1.393(10)
P4 C60 1.840(6)
P4 C71 1.841(6)
P4 C61 1.857(6)
P4 P5 2.6853(19)
P5 C91 1.849(6)
P5 C81 1.851(6)
P5 C60 1.861(5)
C61 C62 1.377(10)
C61 C66 1.394(9)
C62 C63 1.397(9)
C63 C64 1.376(11)
C64 C65 1.375(12)
C65 C66 1.390(9)
C71 C72 1.373(9)
C71 C76 1.399(8)
C72 C73 1.383(8)
C73 C74 1.383(9)
C74 C75 1.377(11)
C75 C76 1.374(10)
C81 C82 1.386(9)
C81 C86 1.414(8)
C82 C83 1.383(9)
C83 C84 1.397(10)
C84 C85 1.366(11)
C85 C86 1.391(9)
C91 C96 1.392(9)
C91 C92 1.406(8)
C92 C93 1.399(10)
C93 C94 1.375(12)
C94 C95 1.385(12)
C95 C96 1.390(10)
